data_2233987
loop_
_publ_author_name
'Sun, Rong'
'Wang, Ke'
'Wu, Dong-Dong'
'Huang, Wei'
'Ou, Yang-Bing'

_publ_section_title
;
 4-(4-Chlorophenyl)-3-cyano-7-(4-methoxyphenyl)-5-oxo-5,6,7,8-tetrahydro-4<i>H</i>-chromen-2-aminium
 methanolate
;
_journal_coeditor_code RZ2709
_journal_issue 3
_journal_name_full 'Acta Crystallographica Section E'
_journal_page_first o824
_journal_paper_doi 10.1107/S1600536812007088
_journal_volume 68
_journal_year 2012
_chemical_formula_iupac 'C23 H20 Cl N2 O3 +, C H3 O -'
_chemical_formula_moiety 'C23 H20 Cl N2 O3 +, C H3 O -'
_chemical_formula_sum 'C24 H23 Cl N2 O4'
_chemical_formula_weight 438.89
_chemical_name_systematic
;
4-(4-Chlorophenyl)-3-cyano-7-(4-methoxyphenyl)-5-oxo-5,6,7,8-tetrahydro-
4<i>H</i>-chromen-2-aminium methanolate
;
_space_group_IT_number 14
_symmetry_cell_setting monoclinic
_symmetry_space_group_name_Hall '-P 2yn'
_symmetry_space_group_name_H-M 'P 1 21/n 1'
_atom_sites_solution_hydrogens geom
_atom_sites_solution_primary direct
_atom_sites_solution_secondary difmap
_audit_creation_method SHELXL-97
_cell_angle_alpha 90.00
_cell_angle_beta 100.398(3)
_cell_angle_gamma 90.00
_cell_formula_units_Z 4
_cell_length_a 8.4408(12)
_cell_length_b 26.844(4)
_cell_length_c 10.4615(13)
_cell_measurement_reflns_used 1476
_cell_measurement_temperature 291(2)
_cell_measurement_theta_max 19.68
_cell_measurement_theta_min 2.56
_cell_volume 2331.5(6)
_computing_cell_refinement 'SAINT (Bruker, 2000)'
_computing_data_collection 'SMART (Bruker, 2000)'
_computing_data_reduction 'SAINT (Bruker, 2000)'
_computing_molecular_graphics 'SHELXTL (Sheldrick, 2008)'
_computing_publication_material 'SHELXTL (Sheldrick, 2008)'
_computing_structure_refinement 'SHELXL97 (Sheldrick, 2008)'
_computing_structure_solution 'SHELXS97 (Sheldrick, 2008)'
_diffrn_ambient_temperature 291(2)
_diffrn_measured_fraction_theta_full 0.997
_diffrn_measured_fraction_theta_max 0.997
_diffrn_measurement_device_type 'Bruker SMART APEX CCD'
_diffrn_measurement_method '\f and \w scans'
_diffrn_radiation_monochromator graphite
_diffrn_radiation_source 'sealed tube'
_diffrn_radiation_type MoK\a
_diffrn_radiation_wavelength 0.71073
_diffrn_reflns_av_R_equivalents 0.0424
_diffrn_reflns_av_sigmaI/netI 0.0414
_diffrn_reflns_limit_h_max 10
_diffrn_reflns_limit_h_min -10
_diffrn_reflns_limit_k_max 33
_diffrn_reflns_limit_k_min -26
_diffrn_reflns_limit_l_max 12
_diffrn_reflns_limit_l_min -8
_diffrn_reflns_number 12431
_diffrn_reflns_theta_full 26.00
_diffrn_reflns_theta_max 26.00
_diffrn_reflns_theta_min 2.12
_exptl_absorpt_coefficient_mu 0.195
_exptl_absorpt_correction_T_max 0.9630
_exptl_absorpt_correction_T_min 0.9487
_exptl_absorpt_correction_type multi-scan
_exptl_absorpt_process_details '(SADABS; Bruker, 2000)'
_exptl_crystal_colour colourless
_exptl_crystal_density_diffrn 1.250
_exptl_crystal_density_method 'not measured'
_exptl_crystal_description block
_exptl_crystal_F_000 920
_exptl_crystal_size_max 0.28
_exptl_crystal_size_mid 0.24
_exptl_crystal_size_min 0.20
_refine_diff_density_max 0.183
_refine_diff_density_min -0.187
_refine_ls_extinction_method none
_refine_ls_goodness_of_fit_ref 1.068
_refine_ls_hydrogen_treatment constr
_refine_ls_matrix_type full
_refine_ls_number_parameters 283
_refine_ls_number_reflns 4566
_refine_ls_number_restraints 9
_refine_ls_restrained_S_all 1.073
_refine_ls_R_factor_all 0.0755
_refine_ls_R_factor_gt 0.0564
_refine_ls_shift/su_max 0.001
_refine_ls_shift/su_mean 0.000
_refine_ls_structure_factor_coef Fsqd
_refine_ls_weighting_details 'calc w=1/[\s^2^(Fo^2^)+(0.0457P)^2^+1.6707P] where P=(Fo^2^+2Fc^2^)/3'
_refine_ls_weighting_scheme calc
_refine_ls_wR_factor_gt 0.1257
_refine_ls_wR_factor_ref 0.1320
_reflns_number_gt 3554
_reflns_number_total 4566
_reflns_threshold_expression I>2\s(I)
_cod_data_source_file rz2709.cif
_cod_data_source_block I
_cod_original_cell_volume 2331.5(5)
_cod_original_sg_symbol_H-M 'P 21/n'
_cod_database_code 2233987
_cod_database_fobs_code 2233987

loop_
_symmetry_equiv_pos_as_xyz
'x, y, z'
'-x+1/2, y+1/2, -z+1/2'
'-x, -y, -z'
'x-1/2, -y-1/2, z-1/2'

loop_
_atom_site_type_symbol
_atom_site_label
_atom_site_fract_x
_atom_site_fract_y
_atom_site_fract_z
_atom_site_U_iso_or_equiv
_atom_site_adp_type
_atom_site_calc_flag
_atom_site_refinement_flags
_atom_site_occupancy
_atom_site_symmetry_multiplicity
C C1 1.1955(3) 0.37698(10) 1.1850(2) 0.0370(6) Uani d . 1 1
C C2 1.2679(3) 0.38035(10) 1.3165(3) 0.0414(6) Uani d . 1 1
H H2 1.2491 0.4078 1.3661 0.050 Uiso calc R 1 1
C C3 1.3696(3) 0.34133(10) 1.3721(3) 0.0420(6) Uani d . 1 1
H H3 1.4215 0.3430 1.4584 0.050 Uiso calc R 1 1
C C4 1.3903(3) 0.30112(10) 1.2970(3) 0.0397(6) Uani d U 1 1
C C5 1.3237(3) 0.29740(10) 1.1703(3) 0.0404(6) Uani d U 1 1
H H5 1.3429 0.2697 1.1220 0.048 Uiso calc R 1 1
C C6 1.2232(3) 0.33683(10) 1.1117(3) 0.0422(6) Uani d . 1 1
H H6 1.1767 0.3353 1.0242 0.051 Uiso calc R 1 1
C C7 1.0925(3) 0.42032(10) 1.1254(2) 0.0348(5) Uani d . 1 1
H H7 1.0677 0.4414 1.1957 0.042 Uiso calc R 1 1
C C8 1.1785(3) 0.45122(9) 1.0401(2) 0.0335(5) Uani d . 1 1
C C9 1.1299(3) 0.45753(9) 0.9128(2) 0.0357(5) Uani d . 1 1
C C10 0.8945(3) 0.40928(10) 0.9150(2) 0.0371(5) Uani d U 1 1
C C11 0.9333(3) 0.40222(10) 1.0433(2) 0.0349(5) Uani d . 1 1
C C12 0.8178(3) 0.37688(10) 1.1067(3) 0.0395(6) Uani d . 1 1
C C13 0.6618(3) 0.35784(12) 1.0346(3) 0.0461(7) Uani d . 1 1
H H13A 0.6427 0.3248 1.0659 0.055 Uiso calc R 1 1
H H13B 0.5755 0.3793 1.0512 0.055 Uiso calc R 1 1
C C14 0.6599(4) 0.35575(12) 0.8962(3) 0.0492(7) Uani d U 1 1
H H14 0.7259 0.3259 0.8936 0.059 Uiso calc R 1 1
C C15 0.7507(3) 0.39052(10) 0.8273(2) 0.0384(5) Uani d U 1 1
H H15A 0.7831 0.3736 0.7543 0.046 Uiso calc R 1 1
H H15B 0.6821 0.4183 0.7938 0.046 Uiso calc R 1 1
C C16 0.5059(3) 0.33767(11) 0.8126(3) 0.0454(7) Uani d . 1 1
C C17 0.3746(3) 0.37013(10) 0.7654(3) 0.0420(6) Uani d U 1 1
H H17 0.3815 0.4034 0.7903 0.050 Uiso calc R 1 1
C C18 0.2351(3) 0.35330(10) 0.6822(3) 0.0422(6) Uani d U 1 1
H H18 0.1502 0.3747 0.6512 0.051 Uiso calc R 1 1
C C19 0.2300(3) 0.30415(9) 0.6492(3) 0.0382(6) Uani d . 1 1
C C20 0.3501(3) 0.27166(10) 0.6969(3) 0.0409(6) Uani d U 1 1
H H20 0.3393 0.2381 0.6751 0.049 Uiso calc R 1 1
C C21 0.4885(3) 0.28832(11) 0.7779(3) 0.0475(7) Uani d U 1 1
H H21 0.5704 0.2659 0.8090 0.057 Uiso calc R 1 1
C C22 1.3256(3) 0.47351(9) 1.0965(2) 0.0336(5) Uani d . 1 1
C C23 -0.0285(3) 0.31490(11) 0.5070(3) 0.0453(7) Uani d . 1 1
H H23A -0.0693 0.3324 0.5742 0.068 Uiso calc R 1 1
H H23B -0.1129 0.2951 0.4581 0.068 Uiso calc R 1 1
H H23C 0.0094 0.3384 0.4503 0.068 Uiso calc R 1 1
C C24 0.7601(4) 0.45139(11) 0.4691(3) 0.0514(7) Uani d . 1 1
H H24A 0.6616 0.4430 0.4118 0.077 Uiso calc R 1 1
H H24B 0.7419 0.4792 0.5224 0.077 Uiso calc R 1 1
H H24C 0.7964 0.4233 0.5234 0.077 Uiso calc R 1 1
Cl Cl1 1.51263(8) 0.25245(3) 1.36958(7) 0.04615(19) Uani d . 1 1
N N1 1.2003(3) 0.48469(10) 0.8308(3) 0.0576(7) Uani d . 1 1
H H1A 1.1508 0.4791 0.7496 0.086 Uiso calc R 1 1
H H1B 1.3035 0.4761 0.8393 0.086 Uiso calc RD 1 1
H H1C 1.1932 0.5169 0.8494 0.086 Uiso calc R 1 1
N N2 1.4468(3) 0.49159(8) 1.1468(2) 0.0406(5) Uani d . 1 1
O O1 0.9900(2) 0.43720(7) 0.84663(16) 0.0390(4) Uani d U 1 1
O O2 0.8398(2) 0.37310(7) 1.22654(17) 0.0427(5) Uani d . 1 1
O O3 0.1011(2) 0.28334(7) 0.56417(18) 0.0450(5) Uani d . 1 1
O O4 0.8804(2) 0.46438(8) 0.3939(2) 0.0527(5) Uani d . 1 1

loop_
_atom_site_aniso_label
_atom_site_aniso_U_11
_atom_site_aniso_U_22
_atom_site_aniso_U_33
_atom_site_aniso_U_12
_atom_site_aniso_U_13
_atom_site_aniso_U_23
C1 0.0339(13) 0.0411(14) 0.0363(13) -0.0051(11) 0.0073(11) 0.0039(11)
C2 0.0393(14) 0.0445(15) 0.0361(14) 0.0022(12) -0.0043(11) 0.0039(11)
C3 0.0450(15) 0.0428(15) 0.0342(13) 0.0036(12) -0.0037(11) 0.0025(11)
C4 0.0350(13) 0.0454(15) 0.0416(12) 0.0154(12) 0.0149(10) 0.0110(11)
C5 0.0438(14) 0.0379(14) 0.0395(12) 0.0075(12) 0.0075(11) 0.0056(11)
C6 0.0412(14) 0.0376(14) 0.0425(14) 0.0144(12) -0.0063(11) -0.0016(11)
C7 0.0243(11) 0.0400(14) 0.0390(13) -0.0040(10) 0.0023(10) 0.0052(11)
C8 0.0336(12) 0.0288(12) 0.0365(13) 0.0003(10) 0.0022(10) 0.0025(10)
C9 0.0287(12) 0.0336(13) 0.0423(14) -0.0044(10) -0.0005(10) -0.0013(11)
C10 0.0327(12) 0.0427(14) 0.0348(13) 0.0024(10) 0.0032(9) 0.0024(10)
C11 0.0294(12) 0.0444(14) 0.0324(12) 0.0032(11) 0.0091(10) -0.0027(11)
C12 0.0320(13) 0.0447(15) 0.0429(15) -0.0038(11) 0.0095(11) 0.0070(12)
C13 0.0394(15) 0.0538(17) 0.0440(15) -0.0005(13) 0.0042(12) 0.0026(13)
C14 0.0443(15) 0.0549(17) 0.0443(16) -0.0075(12) -0.0028(12) 0.0041(13)
C15 0.0368(12) 0.0387(14) 0.0363(13) -0.0032(10) -0.0020(10) 0.0004(10)
C16 0.0443(15) 0.0448(16) 0.0416(15) 0.0130(12) -0.0069(12) -0.0059(12)
C17 0.0387(13) 0.0426(15) 0.0444(15) 0.0020(11) 0.0067(11) 0.0074(12)
C18 0.0410(14) 0.0388(14) 0.0446(15) -0.0056(11) 0.0023(11) 0.0068(11)
C19 0.0335(13) 0.0352(13) 0.0418(14) 0.0139(11) -0.0038(11) -0.0037(11)
C20 0.0331(13) 0.0365(14) 0.0500(15) 0.0051(11) -0.0009(11) 0.0061(11)
C21 0.0398(14) 0.0450(16) 0.0517(16) -0.0135(12) -0.0074(12) 0.0141(13)
C22 0.0317(13) 0.0297(12) 0.0410(13) -0.0070(10) 0.0106(11) 0.0027(10)
C23 0.0370(14) 0.0477(16) 0.0441(15) 0.0007(12) -0.0122(11) 0.0103(12)
C24 0.0565(18) 0.0480(17) 0.0529(17) 0.0150(14) 0.0186(14) 0.0118(14)
Cl1 0.0419(4) 0.0492(4) 0.0497(4) 0.0160(3) 0.0148(3) 0.0153(3)
N1 0.0484(14) 0.0671(17) 0.0570(15) -0.0033(13) 0.0080(12) 0.0131(13)
N2 0.0376(12) 0.0419(12) 0.0391(12) -0.0072(10) -0.0020(9) 0.0002(10)
O1 0.0356(9) 0.0435(10) 0.0372(10) -0.0063(8) 0.0046(7) 0.0024(8)
O2 0.0417(10) 0.0461(11) 0.0390(10) -0.0109(8) 0.0037(8) 0.0156(8)
O3 0.0397(10) 0.0438(11) 0.0458(11) 0.0018(8) -0.0075(8) 0.0069(8)
O4 0.0561(12) 0.0491(12) 0.0532(12) 0.0147(10) 0.0108(10) 0.0063(9)

loop_
_atom_type_symbol
_atom_type_description
_atom_type_scat_dispersion_real
_atom_type_scat_dispersion_imag
_atom_type_scat_source
C C 0.0033 0.0016 'International Tables Vol C Tables 4.2.6.8 and 6.1.1.4'
H H 0.0000 0.0000 'International Tables Vol C Tables 4.2.6.8 and 6.1.1.4'
N N 0.0061 0.0033 'International Tables Vol C Tables 4.2.6.8 and 6.1.1.4'
O O 0.0106 0.0060 'International Tables Vol C Tables 4.2.6.8 and 6.1.1.4'
Cl Cl 0.1484 0.1585 'International Tables Vol C Tables 4.2.6.8 and 6.1.1.4'

loop_
_geom_angle_atom_site_label_1
_geom_angle_atom_site_label_2
_geom_angle_atom_site_label_3
_geom_angle
C6 C1 C2 120.8(2)
C6 C1 C7 121.2(2)
C2 C1 C7 118.0(2)
C1 C2 C3 118.7(3)
C1 C2 H2 120.6
C3 C2 H2 120.6
C4 C3 C2 118.8(2)
C4 C3 H3 120.6
C2 C3 H3 120.6
C5 C4 C3 123.4(2)
C5 C4 Cl1 118.7(2)
C3 C4 Cl1 117.8(2)
C4 C5 C6 118.6(3)
C4 C5 H5 120.7
C6 C5 H5 120.7
C1 C6 C5 119.6(2)
C1 C6 H6 120.2
C5 C6 H6 120.2
C8 C7 C1 111.4(2)
C8 C7 C11 108.1(2)
C1 C7 C11 111.4(2)
C8 C7 H7 108.6
C1 C7 H7 108.6
C11 C7 H7 108.6
C9 C8 C22 117.0(2)
C9 C8 C7 124.8(2)
C22 C8 C7 118.1(2)
C8 C9 N1 128.0(2)
C8 C9 O1 122.5(2)
N1 C9 O1 109.5(2)
C11 C10 O1 122.2(2)
C11 C10 C15 127.1(2)
O1 C10 C15 110.7(2)
C10 C11 C12 117.7(2)
C10 C11 C7 123.2(2)
C12 C11 C7 119.1(2)
O2 C12 C11 120.9(2)
O2 C12 C13 116.3(2)
C11 C12 C13 122.6(2)
C14 C13 C12 111.8(2)
C14 C13 H13A 109.3
C12 C13 H13A 109.3
C14 C13 H13B 109.3
C12 C13 H13B 109.3
H13A C13 H13B 107.9
C13 C14 C15 123.5(3)
C13 C14 C16 116.5(3)
C15 C14 C16 112.9(2)
C13 C14 H14 98.9
C15 C14 H14 98.9
C16 C14 H14 98.9
C10 C15 C14 110.8(2)
C10 C15 H15A 109.5
C14 C15 H15A 109.5
C10 C15 H15B 109.5
C14 C15 H15B 109.5
H15A C15 H15B 108.1
C21 C16 C17 117.3(3)
C21 C16 C14 120.2(3)
C17 C16 C14 122.6(3)
C18 C17 C16 122.0(3)
C18 C17 H17 119.0
C16 C17 H17 119.0
C19 C18 C17 116.9(3)
C19 C18 H18 121.6
C17 C18 H18 121.6
C20 C19 C18 122.7(3)
C20 C19 O3 114.9(2)
C18 C19 O3 122.4(2)
C19 C20 C21 120.4(3)
C19 C20 H20 119.8
C21 C20 H20 119.8
C16 C21 C20 120.7(3)
C16 C21 H21 119.7
C20 C21 H21 119.7
N2 C22 C8 178.0(3)
O3 C23 H23A 109.5
O3 C23 H23B 109.5
H23A C23 H23B 109.5
O3 C23 H23C 109.5
H23A C23 H23C 109.5
H23B C23 H23C 109.5
O4 C24 H24A 109.5
O4 C24 H24B 109.5
H24A C24 H24B 109.5
O4 C24 H24C 109.5
H24A C24 H24C 109.5
H24B C24 H24C 109.5
C9 N1 H1A 109.5
C9 N1 H1B 109.5
H1A N1 H1B 109.5
C9 N1 H1C 109.5
H1A N1 H1C 109.5
H1B N1 H1C 109.5
C9 O1 C10 118.80(19)
C19 O3 C23 118.8(2)

loop_
_geom_bond_atom_site_label_1
_geom_bond_atom_site_label_2
_geom_bond_distance
C1 C6 1.367(4)
C1 C2 1.404(4)
C1 C7 1.518(4)
C2 C3 1.411(4)
C2 H2 0.9300
C3 C4 1.365(4)
C3 H3 0.9300
C4 C5 1.347(4)
C4 Cl1 1.751(3)
C5 C6 1.424(3)
C5 H5 0.9300
C6 H6 0.9300
C7 C8 1.499(3)
C7 C11 1.537(3)
C7 H7 0.9800
C8 C9 1.331(3)
C8 C22 1.408(3)
C9 N1 1.343(3)
C9 O1 1.370(3)
C10 C11 1.336(3)
C10 O1 1.390(3)
C10 C15 1.472(3)
C11 C12 1.445(3)
C12 O2 1.238(3)
C12 C13 1.485(4)
C13 C14 1.446(4)
C13 H13A 0.9700
C13 H13B 0.9700
C14 C15 1.476(4)
C14 C16 1.509(4)
C14 H14 0.9800
C15 H15A 0.9700
C15 H15B 0.9700
C16 C21 1.375(4)
C16 C17 1.426(4)
C17 C18 1.407(4)
C17 H17 0.9300
C18 C19 1.363(4)
C18 H18 0.9300
C19 C20 1.362(3)
C19 O3 1.392(3)
C20 C21 1.388(4)
C20 H20 0.9300
C21 H21 0.9300
C22 N2 1.168(3)
C23 O3 1.427(3)
C23 H23A 0.9600
C23 H23B 0.9600
C23 H23C 0.9600
C24 O4 1.435(3)
C24 H24A 0.9600
C24 H24B 0.9600
C24 H24C 0.9600
N1 H1A 0.8900
N1 H1B 0.8900
N1 H1C 0.8900

loop_
_geom_hbond_atom_site_label_D
_geom_hbond_atom_site_label_H
_geom_hbond_atom_site_label_A
_geom_hbond_site_symmetry_A
_geom_hbond_distance_DH
_geom_hbond_distance_HA
_geom_hbond_distance_DA
_geom_hbond_angle_DHA
N1 H1A O4 3_766 0.89 2.12 2.698(4) 122.2
N1 H1B N2 3_867 0.89 2.26 3.014(5) 142.4

loop_
_geom_torsion_atom_site_label_1
_geom_torsion_atom_site_label_2
_geom_torsion_atom_site_label_3
_geom_torsion_atom_site_label_4
_geom_torsion
C6 C1 C2 C3 -0.2(4)
C7 C1 C2 C3 -177.4(2)
C1 C2 C3 C4 -1.8(4)
C2 C3 C4 C5 2.7(4)
C2 C3 C4 Cl1 -178.2(2)
C3 C4 C5 C6 -1.5(4)
Cl1 C4 C5 C6 179.5(2)
C2 C1 C6 C5 1.4(4)
C7 C1 C6 C5 178.5(2)
C4 C5 C6 C1 -0.6(4)
C6 C1 C7 C8 -72.7(3)
C2 C1 C7 C8 104.4(3)
C6 C1 C7 C11 48.2(3)
C2 C1 C7 C11 -134.7(2)
C1 C7 C8 C9 117.3(3)
C11 C7 C8 C9 -5.5(3)
C1 C7 C8 C22 -59.6(3)
C11 C7 C8 C22 177.6(2)
C22 C8 C9 N1 -3.3(4)
C7 C8 C9 N1 179.7(3)
C22 C8 C9 O1 179.2(2)
C7 C8 C9 O1 2.3(4)
O1 C10 C11 C12 173.9(2)
C15 C10 C11 C12 -5.3(4)
O1 C10 C11 C7 -5.2(4)
C15 C10 C11 C7 175.6(2)
C8 C7 C11 C10 6.9(3)
C1 C7 C11 C10 -115.9(3)
C8 C7 C11 C12 -172.2(2)
C1 C7 C11 C12 65.0(3)
C10 C11 C12 O2 -173.5(3)
C7 C11 C12 O2 5.7(4)
C10 C11 C12 C13 1.3(4)
C7 C11 C12 C13 -179.5(2)
O2 C12 C13 C14 -169.7(3)
C11 C12 C13 C14 15.3(4)
C12 C13 C14 C15 -30.8(4)
C12 C13 C14 C16 -179.1(2)
C11 C10 C15 C14 -7.9(4)
O1 C10 C15 C14 172.8(2)
C13 C14 C15 C10 27.5(4)
C16 C14 C15 C10 176.7(2)
C13 C14 C16 C21 -94.4(4)
C15 C14 C16 C21 114.1(3)
C13 C14 C16 C17 86.3(4)
C15 C14 C16 C17 -65.2(4)
C21 C16 C17 C18 -2.6(4)
C14 C16 C17 C18 176.7(3)
C16 C17 C18 C19 0.5(4)
C17 C18 C19 C20 2.4(4)
C17 C18 C19 O3 -177.8(2)
C18 C19 C20 C21 -3.1(4)
O3 C19 C20 C21 177.0(3)
C17 C16 C21 C20 1.9(4)
C14 C16 C21 C20 -177.4(3)
C19 C20 C21 C16 0.8(4)
C8 C9 O1 C10 0.6(4)
N1 C9 O1 C10 -177.3(2)
C11 C10 O1 C9 1.0(4)
C15 C10 O1 C9 -179.7(2)
C20 C19 O3 C23 -178.5(2)
C18 C19 O3 C23 1.6(4)
